data_7027330
loop_
_publ_author_name
'Paulo, Ant\'onio'
'Ascenso, Jos\'e'
'Domingos, \^Angela'
'Galv\~ao, Adelino'
'Santos, Isabel'

_publ_section_title
;
 Rhenium-(III) and -(V) hydride complexes with modified
 poly(pyrazolyl)borates
;
_journal_issue 8
_journal_name_full 'Journal of the Chemical Society, Dalton Transactions'
_journal_page_first 1293
_journal_paper_doi 10.1039/a901410a
_journal_year 1999
_chemical_formula_sum 'C44 H44 B N4 O2 P2 Re'
_chemical_formula_weight 919.78
_chemical_name_systematic
; 
 ? 
;
_space_group_IT_number 2
_symmetry_space_group_name_Hall '-P 1'
_symmetry_space_group_name_H-M 'P -1'
_atom_sites_solution_hydrogens geom
_atom_sites_solution_primary direct
_atom_sites_solution_secondary difmap
_audit_creation_method SHELXL
_cell_angle_alpha 96.65(2)
_cell_angle_beta 100.20(2)
_cell_angle_gamma 115.54(2)
_cell_formula_units_Z 2
_cell_length_a 11.625(2)
_cell_length_b 12.683(3)
_cell_length_c 15.885(4)
_cell_measurement_temperature 293(2)
_cell_volume 2030.6(9)
_computing_structure_refinement 'SHELXL-93 (Sheldrick, 1993)'
_computing_structure_solution 'SHELXS-86 (Sheldrick, 1990)'
_diffrn_ambient_temperature 293(2)
_diffrn_radiation_monochromator graphite
_diffrn_radiation_source 'fine-focus sealed tube'
_diffrn_radiation_type MoK\a
_diffrn_radiation_wavelength 0.71073
_diffrn_reflns_av_R_equivalents 0.0241
_diffrn_reflns_av_sigmaI/netI 0.0378
_diffrn_reflns_limit_h_max 11
_diffrn_reflns_limit_h_min -13
_diffrn_reflns_limit_k_max 14
_diffrn_reflns_limit_k_min 0
_diffrn_reflns_limit_l_max 18
_diffrn_reflns_limit_l_min -18
_diffrn_reflns_number 6692
_diffrn_reflns_theta_max 24.02
_diffrn_reflns_theta_min 1.82
_exptl_absorpt_coefficient_mu 3.113
_exptl_crystal_density_diffrn 1.504
_exptl_crystal_F_000 924
_refine_diff_density_max 4.669
_refine_diff_density_min -3.152
_refine_diff_density_rms 0.256
_refine_ls_extinction_method none
_refine_ls_goodness_of_fit_all 1.123
_refine_ls_goodness_of_fit_obs 1.127
_refine_ls_matrix_type full
_refine_ls_number_parameters 490
_refine_ls_number_reflns 6055
_refine_ls_number_restraints 0
_refine_ls_restrained_S_all 1.234
_refine_ls_restrained_S_obs 1.127
_refine_ls_R_factor_all 0.0748
_refine_ls_R_factor_obs 0.0618
_refine_ls_shift/esd_max -0.001
_refine_ls_shift/esd_mean 0.000
_refine_ls_structure_factor_coef Fsqd
_refine_ls_weighting_details 'w=1/[\s^2^(Fo^2^)+(0.1232P)^2^+0.0000P] where P=(Fo^2^+2Fc^2^)/3'
_refine_ls_weighting_scheme calc
_refine_ls_wR_factor_all 0.1845
_refine_ls_wR_factor_obs 0.1560
_reflns_number_observed 5498
_reflns_number_total 6370
_reflns_observed_criterion >2sigma(I)
_cod_data_source_file 901410asup1.cif
_cod_data_source_block rehp2b
_cod_depositor_comments
;
The following automatic conversions were performed:

'_refine_ls_weighting_scheme' value 'calc
w=1/[\s^2^(Fo^2^)+(0.1232P)^2^+0.0000P] where P=(Fo^2^+2Fc^2^)/3' was
changed to 'calc'. New tag '_refine_ls_weighting_details' was
created. The value of the new tag was set to
'w=1/[\s^2^(Fo^2^)+(0.1232P)^2^+0.0000P] where P=(Fo^2^+2Fc^2^)/3'.

Automatic conversion script
Id: cif_fix_values 3143 2015-03-26 13:38:13Z robertas 
;
_cod_original_cell_volume 2030.6(8)
_cod_database_code 7027330

loop_
_symmetry_equiv_pos_as_xyz
'x, y, z'
'-x, -y, -z'

loop_
_atom_site_aniso_label
_atom_site_aniso_U_11
_atom_site_aniso_U_22
_atom_site_aniso_U_33
_atom_site_aniso_U_23
_atom_site_aniso_U_13
_atom_site_aniso_U_12
Re1 0.0227(2) 0.0373(3) 0.0283(2) 0.0076(2) 0.0027(2) 0.0227(2)
P1 0.0253(12) 0.0401(14) 0.0283(12) 0.0075(11) 0.0026(10) 0.0249(12)
P2 0.0240(12) 0.0360(14) 0.0329(13) 0.0097(11) 0.0029(10) 0.0190(11)
O1 0.032(4) 0.046(4) 0.024(3) 0.005(3) 0.003(3) 0.022(3)
O2 0.064(6) 0.047(5) 0.060(5) 0.000(4) 0.005(4) 0.033(4)
N1 0.033(4) 0.041(5) 0.029(4) 0.012(4) 0.011(4) 0.030(4)
N2 0.040(5) 0.049(6) 0.043(5) 0.014(4) 0.013(4) 0.034(5)
N11 0.052(6) 0.035(5) 0.044(5) 0.014(4) 0.014(4) 0.025(4)
N21 0.060(6) 0.048(6) 0.041(5) 0.011(4) 0.017(5) 0.041(5)
C10 0.085(10) 0.069(8) 0.031(6) 0.020(6) 0.007(6) 0.048(8)
C11 0.057(8) 0.043(7) 0.070(9) 0.017(6) 0.019(7) 0.021(6)
C12 0.058(8) 0.073(9) 0.058(8) 0.034(7) 0.022(7) 0.032(7)
C13 0.045(6) 0.069(8) 0.043(6) 0.026(6) 0.015(5) 0.042(6)
C20 0.088(12) 0.060(9) 0.088(12) 0.002(8) -0.011(9) 0.034(9)
C21 0.072(9) 0.063(8) 0.050(7) 0.022(6) 0.023(7) 0.057(7)
C22 0.045(7) 0.088(9) 0.056(7) 0.017(7) 0.010(6) 0.056(7)
C23 0.037(6) 0.063(7) 0.055(7) 0.021(6) 0.010(5) 0.047(6)
C111 0.025(5) 0.047(6) 0.035(5) 0.002(5) 0.006(4) 0.024(5)
C112 0.035(6) 0.058(7) 0.061(7) 0.018(6) 0.002(5) 0.034(6)
C113 0.030(6) 0.049(7) 0.086(10) 0.015(7) 0.006(6) 0.015(6)
C114 0.037(7) 0.068(9) 0.052(8) -0.017(7) -0.001(6) 0.011(6)
C115 0.043(7) 0.086(10) 0.048(7) 0.005(7) -0.026(6) 0.029(7)
C116 0.045(7) 0.068(8) 0.051(7) 0.025(6) 0.000(6) 0.031(6)
C211 0.027(5) 0.036(5) 0.026(5) 0.005(4) 0.000(4) 0.022(4)
C212 0.027(5) 0.045(6) 0.030(5) 0.006(4) 0.005(4) 0.023(5)
C213 0.035(6) 0.055(7) 0.036(6) -0.010(5) -0.003(5) 0.023(5)
C214 0.045(7) 0.060(7) 0.048(7) 0.002(6) 0.015(6) 0.032(6)
C215 0.043(6) 0.075(8) 0.053(7) 0.013(6) 0.015(6) 0.047(6)
C216 0.034(6) 0.058(7) 0.038(6) 0.005(5) 0.005(5) 0.030(5)
C311 0.025(5) 0.043(6) 0.041(6) 0.016(5) 0.001(4) 0.024(5)
C312 0.035(6) 0.041(6) 0.050(6) 0.010(5) 0.008(5) 0.027(5)
C313 0.041(6) 0.049(7) 0.066(8) 0.020(6) 0.012(6) 0.029(6)
C314 0.041(7) 0.064(8) 0.088(10) 0.042(8) 0.010(7) 0.037(6)
C315 0.086(10) 0.087(10) 0.042(7) 0.037(7) 0.023(7) 0.057(9)
C316 0.069(8) 0.076(9) 0.042(6) 0.025(6) 0.020(6) 0.054(7)
C411 0.022(5) 0.041(6) 0.041(6) 0.009(5) 0.001(4) 0.020(4)
C412 0.040(6) 0.041(6) 0.049(6) 0.013(5) 0.006(5) 0.021(5)
C413 0.055(8) 0.064(8) 0.069(8) -0.006(7) -0.001(7) 0.043(7)
C414 0.057(8) 0.047(7) 0.067(8) 0.011(6) -0.009(7) 0.034(6)
C415 0.051(7) 0.054(7) 0.061(8) 0.025(6) -0.006(6) 0.031(6)
C416 0.046(7) 0.050(7) 0.054(7) 0.023(6) 0.010(6) 0.026(6)
C511 0.029(5) 0.051(6) 0.040(6) 0.023(5) 0.010(4) 0.029(5)
C512 0.036(6) 0.062(8) 0.063(8) 0.011(6) 0.010(6) 0.022(6)
C513 0.038(7) 0.066(9) 0.107(12) 0.030(8) 0.038(8) 0.024(7)
C514 0.051(8) 0.108(12) 0.066(9) 0.029(9) 0.030(7) 0.040(8)
C515 0.047(8) 0.170(18) 0.046(8) 0.005(10) 0.015(7) 0.044(10)
C516 0.025(6) 0.111(12) 0.053(8) 0.011(8) 0.013(6) 0.024(7)
C611 0.024(5) 0.040(6) 0.042(6) 0.011(5) 0.003(4) 0.023(5)
C612 0.030(5) 0.049(6) 0.041(6) 0.008(5) 0.006(5) 0.025(5)
C613 0.036(6) 0.052(7) 0.040(6) 0.023(5) 0.004(5) 0.028(6)
C614 0.036(6) 0.073(8) 0.042(6) 0.028(6) -0.001(5) 0.031(6)
C615 0.037(6) 0.049(7) 0.046(6) 0.006(5) -0.011(5) 0.019(5)
C616 0.036(6) 0.042(6) 0.056(7) 0.012(5) -0.005(5) 0.021(5)
B 0.048(7) 0.021(5) 0.034(6) -0.005(5) 0.008(5) 0.021(5)

loop_
_atom_site_label
_atom_site_type_symbol
_atom_site_fract_x
_atom_site_fract_y
_atom_site_fract_z
_atom_site_U_iso_or_equiv
_atom_site_thermal_displace_type
_atom_site_occupancy
_atom_site_calc_flag
_atom_site_refinement_flags
Re1 Re 0.01875(3) 0.01956(3) 0.25999(2) 0.0266(2) Uani 1 d .
P1 P -0.1437(2) 0.0808(2) 0.2484(2) 0.0282(5) Uani 1 d .
P2 P 0.2078(2) 0.1950(2) 0.3089(2) 0.0295(5) Uani 1 d .
O1 O -0.0979(6) -0.1373(6) 0.1468(4) 0.0333(15) Uani 1 d .
O2 O -0.1331(9) -0.3491(7) 0.1141(6) 0.057(2) Uani 1 d .
N1 N -0.0789(7) -0.1329(7) 0.3144(5) 0.028(2) Uani 1 d .
N2 N 0.1418(9) -0.0732(8) 0.2456(6) 0.038(2) Uani 1 d .
N11 N -0.1204(9) -0.2425(8) 0.2602(6) 0.041(2) Uani 1 d .
N21 N 0.0737(10) -0.1869(8) 0.1998(6) 0.043(2) Uani 1 d .
C10 C -0.0860(14) -0.1225(12) 0.0598(7) 0.058(3) Uani 1 d .
H10A H -0.1007(14) -0.0563(12) 0.0479(7) 0.181(42) Uiso 1 calc R
H10B H -0.1500(14) -0.1941(12) 0.0180(7) 0.181(42) Uiso 1 calc R
H10C H 0.0009(14) -0.1073(12) 0.0554(7) 0.181(42) Uiso 1 calc R
C11 C -0.1860(13) -0.3302(11) 0.2983(9) 0.057(3) Uani 1 d .
H11 H -0.2232(13) -0.4117(11) 0.2744(9) 0.054(15) Uiso 1 calc R
C12 C -0.1899(13) -0.2796(12) 0.3800(9) 0.060(3) Uani 1 d .
H12 H -0.2293(13) -0.3186(12) 0.4211(9) 0.054(15) Uiso 1 calc R
C13 C -0.1215(11) -0.1576(11) 0.3854(7) 0.045(3) Uani 1 d .
H13 H -0.1070(11) -0.0997(11) 0.4333(7) 0.054(15) Uiso 1 calc R
C20 C -0.2736(17) -0.4030(13) 0.0752(11) 0.085(5) Uani 1 d .
H20A H -0.3012(17) -0.4777(13) 0.0358(11) 0.181(42) Uiso 1 calc R
H20B H -0.2930(17) -0.3501(13) 0.0436(11) 0.181(42) Uiso 1 calc R
H20C H -0.3197(17) -0.4170(13) 0.1206(11) 0.181(42) Uiso 1 calc R
C21 C 0.1566(13) -0.2353(11) 0.1978(8) 0.050(3) Uani 1 d .
H21 H 0.1330(13) -0.3137(11) 0.1718(8) 0.054(15) Uiso 1 calc R
C22 C 0.2791(12) -0.1506(12) 0.2401(8) 0.054(3) Uani 1 d .
H22 H 0.3561(12) -0.1582(12) 0.2481(8) 0.054(15) Uiso 1 calc R
C23 C 0.2671(11) -0.0513(11) 0.2688(7) 0.042(3) Uani 1 d .
H23 H 0.3367(11) 0.0217(11) 0.3002(7) 0.054(15) Uiso 1 calc R
C111 C -0.3079(9) -0.0396(9) 0.1843(7) 0.034(2) Uani 1 d .
C112 C -0.3550(11) -0.1505(10) 0.2046(8) 0.048(3) Uani 1 d .
H112 H -0.3023(11) -0.1630(10) 0.2496(8) 0.055(7) Uiso 1 calc R
C113 C -0.4762(11) -0.2439(11) 0.1616(9) 0.058(3) Uani 1 d .
H113 H -0.5050(11) -0.3184(11) 0.1761(9) 0.055(7) Uiso 1 calc R
C114 C -0.5537(12) -0.2228(13) 0.0958(9) 0.062(4) Uani 1 d .
H114 H -0.6359(12) -0.2845(13) 0.0651(9) 0.055(7) Uiso 1 calc R
C115 C -0.5131(12) -0.1170(14) 0.0761(8) 0.065(4) Uani 1 d .
H115 H -0.5678(12) -0.1047(14) 0.0323(8) 0.055(7) Uiso 1 calc R
C116 C -0.3909(12) -0.0236(12) 0.1189(8) 0.053(3) Uani 1 d .
H116 H -0.3641(12) 0.0504(12) 0.1037(8) 0.055(7) Uiso 1 calc R
C211 C -0.1967(9) 0.1237(8) 0.3452(6) 0.028(2) Uani 1 d .
C212 C -0.1196(9) 0.1530(9) 0.4280(6) 0.032(2) Uani 1 d .
H212 H -0.0390(9) 0.1518(9) 0.4359(6) 0.055(7) Uiso 1 calc R
C213 C -0.1583(11) 0.1851(10) 0.5020(7) 0.045(3) Uani 1 d .
H213 H -0.1051(11) 0.2026(10) 0.5580(7) 0.055(7) Uiso 1 calc R
C214 C -0.2757(11) 0.1901(11) 0.4901(8) 0.048(3) Uani 1 d .
H214 H -0.3026(11) 0.2118(11) 0.5381(8) 0.055(7) Uiso 1 calc R
C215 C -0.3539(11) 0.1626(11) 0.4059(8) 0.049(3) Uani 1 d .
H215 H -0.4329(11) 0.1667(11) 0.3978(8) 0.055(7) Uiso 1 calc R
C216 C -0.3159(10) 0.1291(10) 0.3333(7) 0.041(2) Uani 1 d .
H216 H -0.3695(10) 0.1104(10) 0.2773(7) 0.055(7) Uiso 1 calc R
C311 C -0.1260(9) 0.2022(9) 0.1894(7) 0.034(2) Uani 1 d .
C312 C -0.1318(10) 0.3043(9) 0.2231(7) 0.039(2) Uani 1 d .
H312 H -0.1443(10) 0.3147(9) 0.2791(7) 0.055(7) Uiso 1 calc R
C313 C -0.1193(11) 0.3921(11) 0.1755(9) 0.048(3) Uani 1 d .
H313 H -0.1232(11) 0.4605(11) 0.1997(9) 0.055(7) Uiso 1 calc R
C314 C -0.1012(11) 0.3781(12) 0.0928(10) 0.058(4) Uani 1 d .
H314 H -0.0924(11) 0.4366(12) 0.0605(10) 0.055(7) Uiso 1 calc R
C315 C -0.0964(14) 0.2767(13) 0.0585(8) 0.062(4) Uani 1 d .
H315 H -0.0853(14) 0.2658(13) 0.0021(8) 0.055(7) Uiso 1 calc R
C316 C -0.1077(13) 0.1902(12) 0.1064(8) 0.053(3) Uani 1 d .
H316 H -0.1029(13) 0.1224(12) 0.0820(8) 0.055(7) Uiso 1 calc R
C411 C 0.1993(9) 0.3373(9) 0.3184(7) 0.033(2) Uani 1 d .
C412 C 0.1608(11) 0.3769(10) 0.3877(8) 0.043(3) Uani 1 d .
H412 H 0.1432(11) 0.3337(10) 0.4314(8) 0.055(7) Uiso 1 calc R
C413 C 0.1482(13) 0.4821(12) 0.3922(9) 0.061(4) Uani 1 d .
H413 H 0.1218(13) 0.5079(12) 0.4390(9) 0.055(7) Uiso 1 calc R
C414 C 0.1739(12) 0.5474(11) 0.3296(9) 0.057(3) Uani 1 d .
H414 H 0.1660(12) 0.6176(11) 0.3337(9) 0.055(7) Uiso 1 calc R
C415 C 0.2122(12) 0.5080(11) 0.2592(9) 0.054(3) Uani 1 d .
H415 H 0.2289(12) 0.5512(11) 0.2154(9) 0.055(7) Uiso 1 calc R
C416 C 0.2253(11) 0.4037(10) 0.2547(8) 0.048(3) Uani 1 d .
H416 H 0.2521(11) 0.3782(10) 0.2080(8) 0.055(7) Uiso 1 calc R
C511 C 0.3348(9) 0.2237(9) 0.2449(7) 0.035(2) Uani 1 d .
C512 C 0.4651(11) 0.3010(11) 0.2795(9) 0.054(3) Uani 1 d .
H512 H 0.4935(11) 0.3431(11) 0.3373(9) 0.055(7) Uiso 1 calc R
C513 C 0.5568(13) 0.3180(12) 0.2294(11) 0.066(4) Uani 1 d .
H513 H 0.6457(13) 0.3690(12) 0.2550(11) 0.055(7) Uiso 1 calc R
C514 C 0.5182(14) 0.2613(15) 0.1439(10) 0.071(4) Uani 1 d .
H514 H 0.5792(14) 0.2743(15) 0.1104(10) 0.055(7) Uiso 1 calc R
C515 C 0.3861(14) 0.1839(18) 0.1078(10) 0.092(6) Uani 1 d .
H515 H 0.3564(14) 0.1441(18) 0.0493(10) 0.055(7) Uiso 1 calc R
C516 C 0.2999(12) 0.1666(14) 0.1593(9) 0.066(4) Uani 1 d .
H516 H 0.2118(12) 0.1124(14) 0.1344(9) 0.055(7) Uiso 1 calc R
C611 C 0.3099(9) 0.2183(9) 0.4200(7) 0.033(2) Uani 1 d .
C612 C 0.2946(10) 0.1205(10) 0.4565(7) 0.038(2) Uani 1 d .
H612 H 0.2290(10) 0.0449(10) 0.4263(7) 0.055(7) Uiso 1 calc R
C613 C 0.3729(10) 0.1321(10) 0.5355(7) 0.040(3) Uani 1 d .
H613 H 0.3607(10) 0.0646(10) 0.5579(7) 0.055(7) Uiso 1 calc R
C614 C 0.4689(11) 0.2419(11) 0.5815(7) 0.048(3) Uani 1 d .
H614 H 0.5220(11) 0.2488(11) 0.6352(7) 0.055(7) Uiso 1 calc R
C615 C 0.4880(11) 0.3426(11) 0.5495(8) 0.048(3) Uani 1 d .
H615 H 0.5534(11) 0.4176(11) 0.5809(8) 0.055(7) Uiso 1 calc R
C616 C 0.4071(10) 0.3298(10) 0.4691(8) 0.046(3) Uani 1 d .
H616 H 0.4184(10) 0.3978(10) 0.4474(8) 0.055(7) Uiso 1 calc R
B B -0.0779(12) -0.2376(9) 0.1742(7) 0.034(3) Uani 1 d .
H1 H 0.0475 0.0843 0.1736 0.050 Uiso 1 d .
H2 H 0.0403 0.0725 0.3651 0.050 Uiso 1 d .

loop_
_atom_type_symbol
_atom_type_description
_atom_type_scat_dispersion_real
_atom_type_scat_dispersion_imag
_atom_type_scat_source
H H 0.0000 0.0000 'International Tables Vol C Tables 4.2.6.8 and 6.1.1.4'
C C 0.0033 0.0016 'International Tables Vol C Tables 4.2.6.8 and 6.1.1.4'
N N 0.0061 0.0033 'International Tables Vol C Tables 4.2.6.8 and 6.1.1.4'
O O 0.0106 0.0060 'International Tables Vol C Tables 4.2.6.8 and 6.1.1.4'
B B 0.0013 0.0007 'International Tables Vol C Tables 4.2.6.8 and 6.1.1.4'
P P 0.1023 0.0942 'International Tables Vol C Tables 4.2.6.8 and 6.1.1.4'
Re Re -1.0185 7.2310 'International Tables Vol C Tables 4.2.6.8 and 6.1.1.4'

loop_
_geom_angle_atom_site_label_1
_geom_angle_atom_site_label_2
_geom_angle_atom_site_label_3
_geom_angle
N1 Re1 N2 79.5(3)
N1 Re1 O1 73.4(3)
N2 Re1 O1 73.1(3)
N1 Re1 P2 134.7(2)
N2 Re1 P2 88.3(2)
O1 Re1 P2 143.5(2)
N1 Re1 P1 96.7(2)
N2 Re1 P1 166.9(2)
O1 Re1 P1 93.8(2)
P2 Re1 P1 102.95(9)
N1 Re1 H1 151.4(2)
N2 Re1 H1 94.8(2)
O1 Re1 H1 78.1(2)
P2 Re1 H1 72.34(7)
P1 Re1 H1 82.54(6)
N1 Re1 H2 73.7(2)
N2 Re1 H2 110.0(2)
O1 Re1 H2 145.6(2)
P2 Re1 H2 69.98(7)
P1 Re1 H2 80.51(6)
H1 Re1 H2 133.61(3)
C311 P1 C111 100.9(5)
C311 P1 C211 102.4(4)
C111 P1 C211 97.2(4)
C311 P1 Re1 117.4(3)
C111 P1 Re1 112.7(3)
C211 P1 Re1 122.5(3)
C411 P2 C611 100.2(5)
C411 P2 C511 100.5(5)
C611 P2 C511 99.9(4)
C411 P2 Re1 119.4(3)
C611 P2 Re1 116.6(3)
C511 P2 Re1 116.9(4)
C10 O1 B 115.4(8)
C10 O1 Re1 119.5(7)
B O1 Re1 105.7(5)
B O2 C20 115.9(10)
C13 N1 N11 105.5(8)
C13 N1 Re1 139.3(7)
N11 N1 Re1 115.1(6)
C23 N2 N21 106.1(8)
C23 N2 Re1 139.6(8)
N21 N2 Re1 114.3(6)
C11 N11 N1 110.0(9)
C11 N11 B 134.6(10)
N1 N11 B 115.4(8)
N2 N21 C21 109.3(10)
N2 N21 B 115.5(8)
C21 N21 B 134.4(10)
O1 C10 H10A 109.5(6)
O1 C10 H10B 109.5(6)
H10A C10 H10B 109.5
O1 C10 H10C 109.5(6)
H10A C10 H10C 109.5
H10B C10 H10C 109.5
N11 C11 C12 108.7(11)
N11 C11 H11 125.6(7)
C12 C11 H11 125.6(7)
C13 C12 C11 103.7(11)
C13 C12 H12 128.2(7)
C11 C12 H12 128.2(7)
N1 C13 C12 112.2(11)
N1 C13 H13 123.9(6)
C12 C13 H13 123.9(7)
O2 C20 H20A 109.5(7)
O2 C20 H20B 109.5(7)
H20A C20 H20B 109.5
O2 C20 H20C 109.5(8)
H20A C20 H20C 109.5
H20B C20 H20C 109.5
C22 C21 N21 108.2(11)
C22 C21 H21 125.9(7)
N21 C21 H21 125.9(7)
C21 C22 C23 105.8(10)
C21 C22 H22 127.1(7)
C23 C22 H22 127.1(7)
N2 C23 C22 110.6(11)
N2 C23 H23 124.7(6)
C22 C23 H23 124.7(7)
C112 C111 C116 116.6(10)
C112 C111 P1 119.3(8)
C116 C111 P1 124.0(9)
C113 C112 C111 123.1(11)
C113 C112 H112 118.4(7)
C111 C112 H112 118.4(6)
C112 C113 C114 117.5(12)
C112 C113 H113 121.3(7)
C114 C113 H113 121.3(8)
C115 C114 C113 121.0(12)
C115 C114 H114 119.5(8)
C113 C114 H114 119.5(8)
C114 C115 C116 121.3(11)
C114 C115 H115 119.3(8)
C116 C115 H115 119.3(7)
C115 C116 C111 120.4(11)
C115 C116 H116 119.8(7)
C111 C116 H116 119.8(7)
C212 C211 C216 118.8(9)
C212 C211 P1 121.2(7)
C216 C211 P1 120.0(7)
C211 C212 C213 122.0(9)
C211 C212 H212 119.0(6)
C213 C212 H212 119.0(6)
C214 C213 C212 119.0(10)
C214 C213 H213 120.5(7)
C212 C213 H213 120.5(6)
C213 C214 C215 119.5(10)
C213 C214 H214 120.3(7)
C215 C214 H214 120.3(6)
C216 C215 C214 121.1(10)
C216 C215 H215 119.4(6)
C214 C215 H215 119.4(6)
C215 C216 C211 119.6(10)
C215 C216 H216 120.2(6)
C211 C216 H216 120.2(6)
C312 C311 C316 117.3(10)
C312 C311 P1 124.0(8)
C316 C311 P1 118.7(8)
C311 C312 C313 121.6(11)
C311 C312 H312 119.2(6)
C313 C312 H312 119.2(7)
C314 C313 C312 120.0(11)
C314 C313 H313 120.0(7)
C312 C313 H313 120.0(7)
C315 C314 C313 118.9(11)
C315 C314 H314 120.6(8)
C313 C314 H314 120.6(7)
C314 C315 C316 120.8(12)
C314 C315 H315 119.6(8)
C316 C315 H315 119.6(8)
C311 C316 C315 121.4(12)
C311 C316 H316 119.3(7)
C315 C316 H316 119.3(8)
C412 C411 C416 118.7(10)
C412 C411 P2 120.2(8)
C416 C411 P2 121.0(8)
C411 C412 C413 119.9(11)
C411 C412 H412 120.0(6)
C413 C412 H412 120.0(8)
C414 C413 C412 121.3(13)
C414 C413 H413 119.4(8)
C412 C413 H413 119.4(8)
C413 C414 C415 119.3(11)
C413 C414 H414 120.4(8)
C415 C414 H414 120.4(7)
C416 C415 C414 119.6(11)
C416 C415 H415 120.2(8)
C414 C415 H415 120.2(7)
C411 C416 C415 121.2(12)
C411 C416 H416 119.4(7)
C415 C416 H416 119.4(8)
C512 C511 C516 116.3(10)
C512 C511 P2 123.1(9)
C516 C511 P2 120.6(8)
C511 C512 C513 121.0(13)
C511 C512 H512 119.5(7)
C513 C512 H512 119.5(9)
C514 C513 C512 121.1(13)
C514 C513 H513 119.5(8)
C512 C513 H513 119.5(9)
C513 C514 C515 118.4(13)
C513 C514 H514 120.8(8)
C515 C514 H514 120.8(9)
C516 C515 C514 119.0(14)
C516 C515 H515 120.5(9)
C514 C515 H515 120.5(9)
C511 C516 C515 124.2(12)
C511 C516 H516 117.9(6)
C515 C516 H516 117.9(9)
C612 C611 C616 116.7(9)
C612 C611 P2 119.6(8)
C616 C611 P2 123.6(7)
C613 C612 C611 121.8(10)
C613 C612 H612 119.1(7)
C611 C612 H612 119.1(6)
C614 C613 C612 120.4(10)
C614 C613 H613 119.8(6)
C612 C613 H613 119.8(7)
C613 C614 C615 120.6(10)
C613 C614 H614 119.7(6)
C615 C614 H614 119.7(7)
C614 C615 C616 118.6(11)
C614 C615 H615 120.7(7)
C616 C615 H615 120.7(7)
C611 C616 C615 121.9(10)
C611 C616 H616 119.1(6)
C615 C616 H616 119.1(7)
O2 B O1 119.6(9)
O2 B N11 115.3(9)
O1 B N11 102.2(7)
O2 B N21 108.4(9)
O1 B N21 103.8(8)
N11 B N21 106.2(9)

loop_
_geom_bond_atom_site_label_1
_geom_bond_atom_site_label_2
_geom_bond_distance
Re1 N1 2.149(8)
Re1 N2 2.233(8)
Re1 O1 2.239(7)
Re1 P2 2.272(3)
Re1 P1 2.319(2)
Re1 H1 1.6902(5)
Re1 H2 1.6583(6)
P1 C311 1.849(10)
P1 C111 1.857(10)
P1 C211 1.863(9)
P2 C411 1.840(10)
P2 C611 1.857(10)
P2 C511 1.872(10)
O1 C10 1.439(12)
O1 B 1.486(13)
O2 B 1.419(13)
O2 C20 1.45(2)
N1 C13 1.328(13)
N1 N11 1.379(12)
N2 C23 1.331(13)
N2 N21 1.344(13)
N11 C11 1.332(14)
N11 B 1.532(14)
N21 C21 1.350(14)
N21 B 1.55(2)
C10 H10A 0.96
C10 H10B 0.96
C10 H10C 0.96
C11 C12 1.40(2)
C11 H11 0.93
C12 C13 1.38(2)
C12 H12 0.93
C13 H13 0.93
C20 H20A 0.96
C20 H20B 0.96
C20 H20C 0.96
C21 C22 1.34(2)
C21 H21 0.93
C22 C23 1.36(2)
C22 H22 0.93
C23 H23 0.93
C111 C112 1.37(2)
C111 C116 1.383(15)
C112 C113 1.37(2)
C112 H112 0.93
C113 C114 1.38(2)
C113 H113 0.93
C114 C115 1.31(2)
C114 H114 0.93
C115 C116 1.38(2)
C115 H115 0.93
C116 H116 0.93
C211 C212 1.361(13)
C211 C216 1.398(13)
C212 C213 1.408(14)
C212 H212 0.93
C213 C214 1.38(2)
C213 H213 0.93
C214 C215 1.39(2)
C214 H214 0.93
C215 C216 1.389(15)
C215 H215 0.93
C216 H216 0.93
C311 C312 1.378(14)
C311 C316 1.374(15)
C312 C313 1.388(15)
C312 H312 0.93
C313 C314 1.37(2)
C313 H313 0.93
C314 C315 1.37(2)
C314 H314 0.93
C315 C316 1.38(2)
C315 H315 0.93
C316 H316 0.93
C411 C412 1.38(2)
C411 C416 1.382(15)
C412 C413 1.40(2)
C412 H412 0.93
C413 C414 1.36(2)
C413 H413 0.93
C414 C415 1.39(2)
C414 H414 0.93
C415 C416 1.39(2)
C415 H415 0.93
C416 H416 0.93
C511 C512 1.36(2)
C511 C516 1.36(2)
C512 C513 1.40(2)
C512 H512 0.93
C513 C514 1.36(2)
C513 H513 0.93
C514 C515 1.38(2)
C514 H514 0.93
C515 C516 1.37(2)
C515 H515 0.93
C516 H516 0.93
C611 C612 1.384(14)
C611 C616 1.393(15)
C612 C613 1.365(14)
C612 H612 0.93
C613 C614 1.36(2)
C613 H613 0.93
C614 C615 1.37(2)
C614 H614 0.93
C615 C616 1.39(2)
C615 H615 0.93
C616 H616 0.93
